data_9000818
loop_
_publ_author_name
'Horiuchi, H.'
'Sawamoto, H.'

_publ_section_title
;
 Beta-Mg2SiO4: Single-crystal X-ray diffraction study
 case 2
;
_journal_name_full 'American Mineralogist'
_journal_page_first 568
_journal_page_last 575
_journal_volume 66
_journal_year 1981
_chemical_formula_sum 'Mg2 O4 Si'
_chemical_name_mineral Wadsleyite
_space_group_IT_number 74
_symmetry_space_group_name_Hall '-I 2b 2'
_symmetry_space_group_name_H-M 'I m m a'
_cell_angle_alpha 90
_cell_angle_beta 90
_cell_angle_gamma 90
_cell_length_a 5.6983
_cell_length_b 11.4380
_cell_length_c 8.2566
_cell_formula_units_Z 8
_cell_volume 538.142
_database_code_amcsd 0000835
_exptl_crystal_density_diffrn 3.473
_cod_original_formula_sum 'Si Mg2 O4'
_cod_database_code 9000818

loop_
_symmetry_equiv_pos_as_xyz
x,y,z
1/2+x,1/2+y,1/2+z
x,1/2-y,z
1/2+x,-y,1/2+z
-x,1/2+y,-z
1/2-x,+y,1/2-z
-x,y,z
1/2-x,1/2+y,1/2+z
x,-y,-z
1/2+x,1/2-y,1/2-z
x,1/2+y,-z
1/2+x,+y,1/2-z
-x,1/2-y,z
1/2-x,-y,1/2+z
-x,-y,-z
1/2-x,1/2-y,1/2-z

loop_
_atom_site_aniso_label
_atom_site_aniso_U_11
_atom_site_aniso_U_22
_atom_site_aniso_U_33
_atom_site_aniso_U_12
_atom_site_aniso_U_13
_atom_site_aniso_U_23
Si 0.00280 0.00298 0.00311 0.00000 0.00000 0.00000
Mg1 0.00197 0.00464 0.00380 0.00000 0.00000 0.00000
Mg2 0.00559 0.00530 0.00414 0.00000 0.00000 0.00000
Mg3 0.00461 0.00530 0.00553 0.00000 -0.00072 0.00000
O1 0.00477 0.00464 0.00484 0.00000 0.00000 0.00000
O2 0.00559 0.00133 0.00484 0.00000 0.00000 0.00000
O3 0.00559 0.00331 0.00380 0.00000 0.00000 -0.00048
O4 0.00461 0.00398 0.00449 -0.00033 0.00048 0.00000

loop_
_atom_site_label
_atom_site_fract_x
_atom_site_fract_y
_atom_site_fract_z
Si 0.00000 0.11980 0.61680
Mg1 0.00000 0.00000 0.00000
Mg2 0.00000 0.25000 0.97010
Mg3 0.25000 0.12760 0.25000
O1 0.00000 0.25000 0.21660
O2 0.00000 0.25000 0.71640
O3 0.00000 0.99000 0.25590
O4 0.26160 0.12250 0.99250

loop_
_cod_related_entry_id
_cod_related_entry_database
_cod_related_entry_code
1 AMCSD 0000835
